data_4324495
loop_
_publ_author_name
'Zachary J. Tonzetich'
'Florent H\'eroguel'
'Loi H. Do'
'Stephen J. Lippard'

_publ_section_title
;
 Chemistry of Nitrosyliron Complexes Supported by a \b-Diketiminate Ligand
;
_journal_name_full 'Inorganic Chemistry'
_journal_page_first 1570
_journal_page_last 1579
_journal_paper_doi 10.1021/ic102300d
_journal_volume 50
_journal_year 2011
_chemical_formula_sum 'C29 H41 Br2 Fe N2'
_chemical_formula_weight 633.31
_chemical_name_systematic
;
 ?
;
_space_group_IT_number 14
_symmetry_cell_setting monoclinic
_symmetry_space_group_name_Hall '-P 2yn'
_symmetry_space_group_name_H-M 'P 1 21/n 1'
_atom_sites_solution_hydrogens geom
_atom_sites_solution_primary direct
_atom_sites_solution_secondary difmap
_audit_creation_method SHELXL-97
_cell_angle_alpha 90.00
_cell_angle_beta 116.9340(10)
_cell_angle_gamma 90.00
_cell_formula_units_Z 4
_cell_length_a 12.5714(10)
_cell_length_b 19.9181(16)
_cell_length_c 13.2247(11)
_cell_measurement_reflns_used 9799
_cell_measurement_temperature 100(2)
_cell_measurement_theta_max 26.30
_cell_measurement_theta_min 2.68
_cell_volume 2952.2(4)
_computing_cell_refinement 'Bruker SMART'
_computing_data_collection 'Bruker SMART'
_computing_data_reduction 'Bruker SAINT'
_computing_molecular_graphics 'Bruker SHELXTL'
_computing_publication_material 'Bruker SHELXTL'
_computing_structure_refinement 'SHELXL-97 (Sheldrick, 1997)'
_computing_structure_solution 'SHELXS-97 (Sheldrick, 1990)'
_diffrn_ambient_temperature 100(2)
_diffrn_measured_fraction_theta_full 0.996
_diffrn_measured_fraction_theta_max 0.996
_diffrn_measurement_device_type 'CCD area detector'
_diffrn_measurement_method 'phi and omega scans'
_diffrn_radiation_monochromator graphite
_diffrn_radiation_source 'fine-focus sealed tube'
_diffrn_radiation_type MoK\a
_diffrn_radiation_wavelength 0.71073
_diffrn_reflns_av_R_equivalents 0.0302
_diffrn_reflns_av_sigmaI/netI 0.0161
_diffrn_reflns_limit_h_max 15
_diffrn_reflns_limit_h_min -15
_diffrn_reflns_limit_k_max 24
_diffrn_reflns_limit_k_min -24
_diffrn_reflns_limit_l_max 16
_diffrn_reflns_limit_l_min -16
_diffrn_reflns_number 52094
_diffrn_reflns_theta_full 26.33
_diffrn_reflns_theta_max 26.33
_diffrn_reflns_theta_min 1.86
_exptl_absorpt_coefficient_mu 3.237
_exptl_absorpt_correction_T_max 0.6600
_exptl_absorpt_correction_T_min 0.5105
_exptl_absorpt_correction_type empirical
_exptl_absorpt_process_details SADABS
_exptl_crystal_colour red
_exptl_crystal_density_diffrn 1.425
_exptl_crystal_description block
_exptl_crystal_F_000 1300
_exptl_crystal_size_max 0.24
_exptl_crystal_size_mid 0.18
_exptl_crystal_size_min 0.14
_refine_diff_density_max 0.609
_refine_diff_density_min -0.292
_refine_diff_density_rms 0.058
_refine_ls_goodness_of_fit_ref 1.043
_refine_ls_hydrogen_treatment constr
_refine_ls_matrix_type full
_refine_ls_number_parameters 317
_refine_ls_number_reflns 5987
_refine_ls_number_restraints 0
_refine_ls_restrained_S_all 1.043
_refine_ls_R_factor_all 0.0236
_refine_ls_R_factor_gt 0.0203
_refine_ls_shift/su_max 0.001
_refine_ls_shift/su_mean 0.000
_refine_ls_structure_factor_coef Fsqd
_refine_ls_weighting_details 'calc w=1/[\s^2^(Fo^2^)+(0.0267P)^2^+1.6140P] where P=(Fo^2^+2Fc^2^)/3'
_refine_ls_weighting_scheme calc
_refine_ls_wR_factor_gt 0.0506
_refine_ls_wR_factor_ref 0.0520
_reflns_number_gt 5497
_reflns_number_total 5987
_reflns_threshold_expression >2sigma(I)
_cod_data_source_file ic102300d_si_002_4.cif
_cod_data_source_block 6
_cod_database_code 4324495

loop_
_symmetry_equiv_pos_as_xyz
'x, y, z'
'-x+1/2, y+1/2, -z+1/2'
'-x, -y, -z'
'x-1/2, -y-1/2, z-1/2'

loop_
_atom_site_label
_atom_site_type_symbol
_atom_site_fract_x
_atom_site_fract_y
_atom_site_fract_z
_atom_site_U_iso_or_equiv
_atom_site_adp_type
_atom_site_occupancy
_atom_site_symmetry_multiplicity
_atom_site_calc_flag
_atom_site_refinement_flags
Br1 Br 0.335753(14) -0.034367(7) 0.714565(14) 0.02019(5) Uani 1 1 d .
Fe1 Fe 0.364064(19) 0.081219(10) 0.703310(18) 0.01301(6) Uani 1 1 d .
N1 N 0.33756(12) 0.12414(6) 0.82216(11) 0.0141(3) Uani 1 1 d .
C1 C 0.38995(16) 0.12268(9) 1.02552(15) 0.0247(4) Uani 1 1 d .
H1A H 0.3758 0.1705 1.0324 0.037 Uiso 1 1 calc R
H1B H 0.4562 0.1069 1.0962 0.037 Uiso 1 1 calc R
H1C H 0.3178 0.0971 1.0107 0.037 Uiso 1 1 calc R
Br2 Br 0.253523(15) 0.130412(8) 0.527345(14) 0.02194(5) Uani 1 1 d .
N2 N 0.53797(11) 0.09632(6) 0.77366(11) 0.0142(3) Uani 1 1 d .
C2 C 0.42084(15) 0.11280(8) 0.92895(13) 0.0174(3) Uani 1 1 d .
C3 C 0.53805(15) 0.09385(8) 0.95611(14) 0.0191(3) Uani 1 1 d .
H3 H 0.5850 0.0794 1.0321 0.023 Uiso 1 1 calc R
C4 C 0.59622(14) 0.09318(8) 0.88645(13) 0.0168(3) Uani 1 1 d .
C5 C 0.73061(15) 0.09018(9) 0.94689(14) 0.0238(4) Uani 1 1 d .
H5A H 0.7567 0.0435 0.9503 0.036 Uiso 1 1 calc R
H5B H 0.7593 0.1078 1.0240 0.036 Uiso 1 1 calc R
H5C H 0.7632 0.1173 0.9056 0.036 Uiso 1 1 calc R
C6 C 0.23241(14) 0.16214(8) 0.80423(13) 0.0161(3) Uani 1 1 d .
C7 C 0.12547(15) 0.12946(8) 0.78388(14) 0.0186(3) Uani 1 1 d .
C8 C 0.02765(15) 0.16910(9) 0.76829(15) 0.0239(4) Uani 1 1 d .
H8 H -0.0459 0.1481 0.7534 0.029 Uiso 1 1 calc R
C9 C 0.03584(16) 0.23827(9) 0.77421(16) 0.0263(4) Uani 1 1 d .
H9 H -0.0312 0.2643 0.7652 0.032 Uiso 1 1 calc R
C10 C 0.14142(16) 0.26976(9) 0.79321(15) 0.0246(4) Uani 1 1 d .
H10 H 0.1459 0.3174 0.7964 0.030 Uiso 1 1 calc R
C11 C 0.24146(15) 0.23256(8) 0.80773(14) 0.0190(3) Uani 1 1 d .
C12 C 0.32907(18) 0.31316(9) 0.72065(17) 0.0309(4) Uani 1 1 d .
H12A H 0.2975 0.2852 0.6522 0.046 Uiso 1 1 calc R
H12B H 0.4032 0.3347 0.7304 0.046 Uiso 1 1 calc R
H12C H 0.2704 0.3477 0.7132 0.046 Uiso 1 1 calc R
C13 C 0.35429(16) 0.26915(8) 0.82411(15) 0.0229(4) Uani 1 1 d .
H13 H 0.4148 0.2347 0.8304 0.028 Uiso 1 1 calc R
C14 C 0.40719(18) 0.31149(10) 0.93223(17) 0.0323(4) Uani 1 1 d .
H14A H 0.3512 0.3473 0.9262 0.048 Uiso 1 1 calc R
H14B H 0.4826 0.3314 0.9422 0.048 Uiso 1 1 calc R
H14C H 0.4217 0.2830 0.9976 0.048 Uiso 1 1 calc R
C15 C 0.04994(17) 0.02697(9) 0.84432(17) 0.0298(4) Uani 1 1 d .
H15A H 0.0924 0.0427 0.9229 0.045 Uiso 1 1 calc R
H15B H 0.0497 -0.0222 0.8432 0.045 Uiso 1 1 calc R
H15C H -0.0324 0.0435 0.8104 0.045 Uiso 1 1 calc R
C16 C 0.11255(15) 0.05338(8) 0.77646(15) 0.0218(4) Uani 1 1 d .
H16 H 0.1943 0.0334 0.8092 0.026 Uiso 1 1 calc R
C17 C 0.04454(16) 0.03070(9) 0.65206(16) 0.0274(4) Uani 1 1 d .
H17A H -0.0365 0.0492 0.6186 0.041 Uiso 1 1 calc R
H17B H 0.0406 -0.0184 0.6487 0.041 Uiso 1 1 calc R
H17C H 0.0862 0.0469 0.6096 0.041 Uiso 1 1 calc R
C18 C 0.60343(13) 0.09788(8) 0.70729(13) 0.0150(3) Uani 1 1 d .
C19 C 0.61023(14) 0.15924(8) 0.65727(13) 0.0169(3) Uani 1 1 d .
C20 C 0.67336(15) 0.16014(8) 0.59357(14) 0.0199(3) Uani 1 1 d .
H20 H 0.6806 0.2011 0.5604 0.024 Uiso 1 1 calc R
C21 C 0.72555(15) 0.10275(9) 0.57780(14) 0.0214(3) Uani 1 1 d .
H21 H 0.7682 0.1045 0.5342 0.026 Uiso 1 1 calc R
C22 C 0.71582(14) 0.04290(8) 0.62523(14) 0.0193(3) Uani 1 1 d .
H22 H 0.7512 0.0036 0.6129 0.023 Uiso 1 1 calc R
C23 C 0.65507(14) 0.03879(8) 0.69097(13) 0.0164(3) Uani 1 1 d .
C24 C 0.56513(17) -0.07595(9) 0.63996(16) 0.0270(4) Uani 1 1 d .
H24A H 0.4875 -0.0545 0.5958 0.040 Uiso 1 1 calc R
H24B H 0.5539 -0.1185 0.6712 0.040 Uiso 1 1 calc R
H24C H 0.6030 -0.0846 0.5908 0.040 Uiso 1 1 calc R
C25 C 0.64470(15) -0.02955(8) 0.73688(15) 0.0193(3) Uani 1 1 d .
H25 H 0.6067 -0.0232 0.7882 0.023 Uiso 1 1 calc R
C26 C 0.76694(16) -0.06301(9) 0.80531(16) 0.0273(4) Uani 1 1 d .
H26A H 0.8028 -0.0731 0.7549 0.041 Uiso 1 1 calc R
H26B H 0.7567 -0.1047 0.8392 0.041 Uiso 1 1 calc R
H26C H 0.8193 -0.0325 0.8654 0.041 Uiso 1 1 calc R
C27 C 0.50886(18) 0.26968(9) 0.57151(17) 0.0309(4) Uani 1 1 d .
H27A H 0.5753 0.2849 0.5576 0.046 Uiso 1 1 calc R
H27B H 0.4696 0.3087 0.5852 0.046 Uiso 1 1 calc R
H27C H 0.4513 0.2450 0.5051 0.046 Uiso 1 1 calc R
C28 C 0.55639(16) 0.22369(8) 0.67532(14) 0.0208(3) Uani 1 1 d .
H28 H 0.4876 0.2111 0.6899 0.025 Uiso 1 1 calc R
C29 C 0.64742(19) 0.26069(10) 0.78009(17) 0.0362(5) Uani 1 1 d .
H29A H 0.6705 0.2321 0.8471 0.054 Uiso 1 1 calc R
H29B H 0.6120 0.3024 0.7903 0.054 Uiso 1 1 calc R
H29C H 0.7181 0.2713 0.7700 0.054 Uiso 1 1 calc R

loop_
_atom_site_aniso_label
_atom_site_aniso_U_11
_atom_site_aniso_U_22
_atom_site_aniso_U_33
_atom_site_aniso_U_23
_atom_site_aniso_U_13
_atom_site_aniso_U_12
Br1 0.02023(9) 0.01320(8) 0.02884(10) -0.00081(6) 0.01260(7) -0.00062(6)
Fe1 0.01287(11) 0.01276(11) 0.01373(11) 0.00016(8) 0.00630(9) 0.00098(8)
N1 0.0149(7) 0.0134(6) 0.0153(6) 0.0003(5) 0.0081(5) 0.0007(5)
C1 0.0248(9) 0.0346(10) 0.0182(8) 0.0039(7) 0.0128(7) 0.0056(7)
Br2 0.02148(9) 0.02690(9) 0.01598(9) 0.00484(6) 0.00722(7) 0.00592(6)
N2 0.0144(7) 0.0138(6) 0.0148(6) -0.0001(5) 0.0071(5) 0.0003(5)
C2 0.0210(8) 0.0165(7) 0.0165(8) 0.0006(6) 0.0101(7) 0.0002(6)
C3 0.0194(8) 0.0222(8) 0.0147(8) 0.0023(6) 0.0070(7) 0.0030(6)
C4 0.0178(8) 0.0150(7) 0.0173(8) 0.0005(6) 0.0076(7) 0.0009(6)
C5 0.0174(8) 0.0345(10) 0.0176(8) -0.0026(7) 0.0063(7) 0.0022(7)
C6 0.0165(8) 0.0189(7) 0.0141(7) 0.0015(6) 0.0080(6) 0.0041(6)
C7 0.0177(8) 0.0212(8) 0.0171(8) 0.0004(6) 0.0079(7) 0.0017(6)
C8 0.0174(8) 0.0268(9) 0.0282(9) -0.0004(7) 0.0108(7) 0.0020(7)
C9 0.0220(9) 0.0261(9) 0.0323(10) 0.0007(7) 0.0136(8) 0.0093(7)
C10 0.0288(10) 0.0174(8) 0.0306(10) 0.0001(7) 0.0161(8) 0.0057(7)
C11 0.0212(8) 0.0196(8) 0.0185(8) -0.0004(6) 0.0111(7) 0.0021(6)
C12 0.0416(11) 0.0223(9) 0.0413(11) 0.0037(8) 0.0295(10) 0.0031(8)
C13 0.0266(9) 0.0162(8) 0.0328(10) 0.0005(7) 0.0195(8) 0.0025(7)
C14 0.0294(10) 0.0321(10) 0.0371(11) -0.0070(8) 0.0165(9) -0.0065(8)
C15 0.0236(10) 0.0312(10) 0.0356(11) 0.0085(8) 0.0142(9) 0.0012(7)
C16 0.0169(8) 0.0194(8) 0.0297(9) 0.0022(7) 0.0110(7) 0.0014(6)
C17 0.0220(9) 0.0253(9) 0.0329(10) -0.0045(7) 0.0107(8) 0.0001(7)
C18 0.0114(7) 0.0188(7) 0.0140(7) -0.0017(6) 0.0051(6) -0.0030(6)
C19 0.0146(8) 0.0190(8) 0.0154(8) -0.0016(6) 0.0052(6) -0.0031(6)
C20 0.0187(8) 0.0218(8) 0.0201(8) 0.0012(7) 0.0094(7) -0.0043(6)
C21 0.0168(8) 0.0309(9) 0.0196(8) -0.0013(7) 0.0109(7) -0.0024(7)
C22 0.0153(8) 0.0239(8) 0.0192(8) -0.0021(6) 0.0084(7) 0.0009(6)
C23 0.0125(7) 0.0199(8) 0.0153(8) -0.0006(6) 0.0051(6) -0.0006(6)
C24 0.0292(10) 0.0244(9) 0.0337(10) -0.0068(7) 0.0198(8) -0.0054(7)
C25 0.0198(8) 0.0181(8) 0.0237(9) 0.0017(6) 0.0131(7) 0.0026(6)
C26 0.0271(10) 0.0265(9) 0.0330(10) 0.0083(8) 0.0178(8) 0.0088(7)
C27 0.0387(11) 0.0264(9) 0.0329(10) 0.0081(8) 0.0209(9) 0.0080(8)
C28 0.0261(9) 0.0156(7) 0.0240(9) -0.0001(6) 0.0144(7) -0.0016(6)
C29 0.0441(12) 0.0228(9) 0.0341(11) -0.0095(8) 0.0111(10) -0.0029(8)

loop_
_atom_type_symbol
_atom_type_description
_atom_type_scat_dispersion_real
_atom_type_scat_dispersion_imag
_atom_type_scat_source
C C 0.0033 0.0016 'International Tables Vol C Tables 4.2.6.8 and 6.1.1.4'
H H 0.0000 0.0000 'International Tables Vol C Tables 4.2.6.8 and 6.1.1.4'
N N 0.0061 0.0033 'International Tables Vol C Tables 4.2.6.8 and 6.1.1.4'
Fe Fe 0.3463 0.8444 'International Tables Vol C Tables 4.2.6.8 and 6.1.1.4'
Br Br -0.2901 2.4595 'International Tables Vol C Tables 4.2.6.8 and 6.1.1.4'

loop_
_geom_angle_atom_site_label_1
_geom_angle_atom_site_label_2
_geom_angle_atom_site_label_3
_geom_angle
N1 Fe1 N2 96.36(5)
N1 Fe1 Br2 112.39(4)
N2 Fe1 Br2 116.18(4)
N1 Fe1 Br1 107.08(4)
N2 Fe1 Br1 106.70(4)
Br2 Fe1 Br1 116.068(11)
C2 N1 C6 118.67(13)
C2 N1 Fe1 116.01(10)
C6 N1 Fe1 125.14(10)
C4 N2 C18 120.25(13)
C4 N2 Fe1 116.77(10)
C18 N2 Fe1 121.96(10)
N1 C2 C3 122.92(14)
N1 C2 C1 119.48(14)
C3 C2 C1 117.57(15)
C2 C3 C4 129.09(15)
N2 C4 C3 123.06(15)
N2 C4 C5 120.73(14)
C3 C4 C5 116.20(14)
C7 C6 C11 121.62(15)
C7 C6 N1 120.86(14)
C11 C6 N1 117.52(14)
C8 C7 C6 117.95(15)
C8 C7 C16 119.49(15)
C6 C7 C16 122.55(14)
C9 C8 C7 121.18(16)
C8 C9 C10 120.20(16)
C9 C10 C11 120.97(16)
C10 C11 C6 118.06(15)
C10 C11 C13 119.30(15)
C6 C11 C13 122.63(14)
C11 C13 C14 112.35(14)
C11 C13 C12 110.16(15)
C14 C13 C12 110.24(15)
C7 C16 C15 111.87(14)
C7 C16 C17 110.64(14)
C15 C16 C17 109.99(15)
C23 C18 C19 121.51(14)
C23 C18 N2 120.16(14)
C19 C18 N2 118.30(14)
C20 C19 C18 117.80(15)
C20 C19 C28 119.98(14)
C18 C19 C28 122.16(14)
C21 C20 C19 121.34(15)
C22 C21 C20 120.09(15)
C21 C22 C23 121.39(15)
C22 C23 C18 117.84(14)
C22 C23 C25 118.14(14)
C18 C23 C25 123.98(14)
C23 C25 C24 110.39(14)
C23 C25 C26 112.31(14)
C24 C25 C26 109.36(14)
C19 C28 C29 110.23(15)
C19 C28 C27 112.69(14)
C29 C28 C27 110.66(15)

loop_
_geom_bond_atom_site_label_1
_geom_bond_atom_site_label_2
_geom_bond_distance
Br1 Fe1 2.3446(3)
Fe1 N1 1.9459(13)
Fe1 N2 1.9730(13)
Fe1 Br2 2.3188(3)
N1 C2 1.342(2)
N1 C6 1.4466(19)
C1 C2 1.507(2)
N2 C4 1.333(2)
N2 C18 1.450(2)
C2 C3 1.401(2)
C3 C4 1.412(2)
C4 C5 1.508(2)
C6 C7 1.406(2)
C6 C11 1.406(2)
C7 C8 1.396(2)
C7 C16 1.523(2)
C8 C9 1.381(3)
C9 C10 1.384(3)
C10 C11 1.396(2)
C11 C13 1.520(2)
C12 C13 1.532(2)
C13 C14 1.529(3)
C15 C16 1.530(2)
C16 C17 1.539(3)
C18 C23 1.407(2)
C18 C19 1.411(2)
C19 C20 1.395(2)
C19 C28 1.520(2)
C20 C21 1.380(2)
C21 C22 1.378(2)
C22 C23 1.396(2)
C23 C25 1.520(2)
C24 C25 1.528(2)
C25 C26 1.538(2)
C27 C28 1.529(2)
C28 C29 1.528(2)
